data_2222412
loop_
_publ_author_name
'Fun, Hoong-Kun'
'Goh, Jia Hao'
'Padaki, Mahesh'
'Malladi, Shridhar'
'Isloor, Arun M.'

_publ_section_title
;
 (<i>E</i>)-1-(4-Bromophenyl)ethan-1-one semicarbazone
;
_journal_coeditor_code NG2596
_journal_issue 7
_journal_name_full 'Acta Crystallographica Section E'
_journal_page_first o1591
_journal_page_last o1592
_journal_paper_doi 10.1107/S1600536809022284
_journal_volume 65
_journal_year 2009
_chemical_formula_iupac 'C9 H10 Br N3 O'
_chemical_formula_moiety 'C9 H10 Br N3 O'
_chemical_formula_sum 'C9 H10 Br N3 O'
_chemical_formula_weight 256.11
_chemical_name_systematic
;
(<i>E</i>)-1-(4-Bromophenyl)ethan-1-one semicarbazone
;
_space_group_IT_number 14
_symmetry_cell_setting monoclinic
_symmetry_space_group_name_Hall '-P 2ybc'
_symmetry_space_group_name_H-M 'P 1 21/c 1'
_atom_sites_solution_hydrogens geom
_atom_sites_solution_primary direct
_atom_sites_solution_secondary difmap
_audit_creation_method SHELXL-97
_cell_angle_alpha 90.00
_cell_angle_beta 102.953(3)
_cell_angle_gamma 90.00
_cell_formula_units_Z 4
_cell_length_a 17.6700(8)
_cell_length_b 7.3426(4)
_cell_length_c 7.9082(4)
_cell_measurement_reflns_used 3514
_cell_measurement_temperature 100.00(10)
_cell_measurement_theta_max 28.23
_cell_measurement_theta_min 3.02
_cell_volume 999.93(9)
_computing_cell_refinement 'SAINT (Bruker, 2005)'
_computing_data_collection 'APEX2 (Bruker, 2005)'
_computing_data_reduction 'SAINT (Bruker, 2005)'
_computing_molecular_graphics 'SHELXTL (Sheldrick, 2008)'
_computing_publication_material 'SHELXTL (Sheldrick, 2008) and PLATON (Spek, 2009)'
_computing_structure_refinement 'SHELXTL (Sheldrick, 2008)'
_computing_structure_solution 'SHELXTL (Sheldrick, 2008)'
_diffrn_ambient_temperature 100.00(10)
_diffrn_measured_fraction_theta_full 0.996
_diffrn_measured_fraction_theta_max 0.996
_diffrn_measurement_device_type
;
Bruker SMART APEXII CCD area-detector
;
_diffrn_measurement_method '\f and \w'
_diffrn_radiation_monochromator graphite
_diffrn_radiation_source 'fine-focus sealed tube'
_diffrn_radiation_type MoK\a
_diffrn_radiation_wavelength 0.71073
_diffrn_reflns_av_R_equivalents 0.0533
_diffrn_reflns_av_sigmaI/netI 0.0612
_diffrn_reflns_limit_h_max 24
_diffrn_reflns_limit_h_min -24
_diffrn_reflns_limit_k_max 10
_diffrn_reflns_limit_k_min -10
_diffrn_reflns_limit_l_max 11
_diffrn_reflns_limit_l_min -11
_diffrn_reflns_number 12017
_diffrn_reflns_theta_full 30.16
_diffrn_reflns_theta_max 30.16
_diffrn_reflns_theta_min 1.18
_diffrn_standards_number 0
_exptl_absorpt_coefficient_mu 4.081
_exptl_absorpt_correction_T_max 0.7334
_exptl_absorpt_correction_T_min 0.4658
_exptl_absorpt_correction_type multi-scan
_exptl_absorpt_process_details '(<i>SADABS</i>; Bruker, 2005)'
_exptl_crystal_colour colourless
_exptl_crystal_density_diffrn 1.701
_exptl_crystal_density_method 'not measured'
_exptl_crystal_description block
_exptl_crystal_F_000 512
_exptl_crystal_size_max 0.22
_exptl_crystal_size_mid 0.12
_exptl_crystal_size_min 0.08
_refine_diff_density_max 3.031
_refine_diff_density_min -1.107
_refine_ls_extinction_method none
_refine_ls_goodness_of_fit_ref 1.155
_refine_ls_hydrogen_treatment constr
_refine_ls_matrix_type full
_refine_ls_number_parameters 129
_refine_ls_number_reflns 2945
_refine_ls_number_restraints 1
_refine_ls_restrained_S_all 1.156
_refine_ls_R_factor_all 0.1170
_refine_ls_R_factor_gt 0.0795
_refine_ls_shift/su_max_lt 0.000
_refine_ls_shift/su_mean 0.000
_refine_ls_structure_factor_coef Fsqd
_refine_ls_weighting_details 'calc w=1/[\s^2^(Fo^2^)+(0.1217P)^2^+9.4338P] where P=(Fo^2^+2Fc^2^)/3'
_refine_ls_weighting_scheme calc
_refine_ls_wR_factor_gt 0.2134
_refine_ls_wR_factor_ref 0.2491
_reflns_number_gt 2105
_reflns_number_total 2945
_reflns_threshold_expression I>2\s(I)
_cod_data_source_file ng2596.cif
_cod_data_source_block I
_cod_depositor_comments
;
The following automatic conversions were performed:
'_symmetry_cell_setting' value 'Monoclinic' changed to 'monoclinic'
according to '/home/saulius/struct/CIF-dictionaries/cif_core.dic'
dictionary named 'cif_core.dic' version 2.4.1 from 2010-06-29.

Automatic conversion script
Id: cif_fix_enum 1527 2010-12-29 10:47:43Z saulius 

The following automatic conversions were performed:

'_symmetry_cell_setting' value 'Monoclinic' changed to 'monoclinic'
according to /home/saulius/struct/CIF-dictionaries/cif_core.dic
dictionary named 'cif_core.dic' version 2.4.1 from 2010-06-29.

Automatic conversion script
Id: cif_fix_values 1715 2011-07-08 13:25:40Z adriana 
;
_cod_original_sg_symbol_H-M 'P 21/c'
_cod_database_code 2222412
_cod_database_fobs_code 2222412

loop_
_symmetry_equiv_pos_as_xyz
'x, y, z'
'-x, y+1/2, -z+1/2'
'-x, -y, -z'
'x, -y-1/2, z-1/2'

loop_
_atom_site_type_symbol
_atom_site_label
_atom_site_fract_x
_atom_site_fract_y
_atom_site_fract_z
_atom_site_U_iso_or_equiv
_atom_site_adp_type
_atom_site_calc_flag
_atom_site_refinement_flags
_atom_site_occupancy
_atom_site_disorder_assembly
_atom_site_disorder_group
Br Br1 0.03467(5) 0.43707(10) 0.2675(2) 0.0212(2) Uani d . 1 . .
N N3 0.4198(6) 0.1238(13) 0.8352(16) 0.034(2) Uani d . 1 . .
H H3A 0.4430 0.0237 0.8214 0.041 Uiso calc R 1 . .
H H3B 0.3772 0.1214 0.8704 0.041 Uiso calc R 1 . .
N N1 0.3450(5) 0.4205(11) 0.899(2) 0.039(3) Uani d D 1 . .
N N2 0.4105(5) 0.4401(11) 0.8290(14) 0.027(2) Uani d D 1 . .
H H2B 0.4257 0.5459 0.8038 0.032 Uiso calc R 1 . .
O O1 0.5113(4) 0.2902(11) 0.7512(13) 0.032(2) Uani d . 1 . .
C C1 0.1856(7) 0.6630(14) 0.6881(14) 0.026(2) Uani d . 1 . .
H H1A 0.1894 0.7729 0.7479 0.032 Uiso calc R 1 . .
C C2 0.1231(6) 0.6387(14) 0.5429(16) 0.027(2) Uani d . 1 . .
H H2A 0.0876 0.7317 0.5050 0.032 Uiso calc R 1 . .
C C3 0.1165(6) 0.4722(15) 0.4594(13) 0.023(2) Uani d . 1 . .
C C4 0.1698(7) 0.3367(14) 0.5184(14) 0.025(2) Uani d . 1 . .
H H4A 0.1638 0.2236 0.4642 0.030 Uiso calc R 1 . .
C C5 0.2310(7) 0.3651(14) 0.6544(16) 0.028(2) Uani d . 1 . .
H H5A 0.2671 0.2725 0.6885 0.033 Uiso calc R 1 . .
C C6 0.2409(6) 0.5321(14) 0.7448(17) 0.027(2) Uani d . 1 . .
C C7 0.3094(5) 0.5625(12) 0.911(3) 0.0244(19) Uani d . 1 . .
C C8 0.4503(7) 0.2840(13) 0.8017(14) 0.025(2) Uani d . 1 . .
C C9 0.3368(5) 0.7556(12) 0.914(3) 0.030(2) Uani d . 1 . .
H H9A 0.3911 0.7610 0.9682 0.045 Uiso calc R 1 . .
H H9B 0.3081 0.8292 0.9779 0.045 Uiso calc R 1 . .
H H9C 0.3288 0.8004 0.7971 0.045 Uiso calc R 1 . .

loop_
_atom_site_aniso_label
_atom_site_aniso_U_11
_atom_site_aniso_U_22
_atom_site_aniso_U_33
_atom_site_aniso_U_12
_atom_site_aniso_U_13
_atom_site_aniso_U_23
Br1 0.0269(4) 0.0173(4) 0.0201(8) -0.0037(3) 0.0067(17) -0.0023(5)
N3 0.039(5) 0.013(4) 0.057(7) 0.000(4) 0.026(5) -0.004(5)
N1 0.019(3) 0.015(4) 0.083(11) 0.001(3) 0.011(6) -0.004(6)
N2 0.033(5) 0.009(4) 0.043(6) 0.001(3) 0.018(4) -0.004(4)
O1 0.029(3) 0.037(5) 0.038(4) -0.003(3) 0.021(4) -0.001(5)
C1 0.043(6) 0.013(4) 0.023(5) -0.003(4) 0.008(5) -0.004(4)
C2 0.023(5) 0.019(4) 0.039(6) -0.005(4) 0.008(5) -0.003(5)
C3 0.020(4) 0.034(6) 0.016(4) -0.001(4) 0.008(4) 0.005(4)
C4 0.035(5) 0.019(5) 0.019(5) -0.008(4) 0.002(4) 0.004(4)
C5 0.033(5) 0.013(4) 0.034(6) 0.000(4) 0.004(5) -0.005(4)
C6 0.024(5) 0.020(5) 0.040(6) 0.000(4) 0.014(5) 0.004(4)
C7 0.021(3) 0.016(3) 0.036(6) 0.003(3) 0.005(8) -0.016(6)
C8 0.046(6) 0.007(4) 0.024(5) 0.007(4) 0.009(5) -0.002(4)
C9 0.022(4) 0.011(3) 0.060(8) -0.003(3) 0.018(8) 0.009(8)

loop_
_atom_type_symbol
_atom_type_description
_atom_type_scat_dispersion_real
_atom_type_scat_dispersion_imag
_atom_type_scat_source
C C 0.0033 0.0016 'International Tables Vol C Tables 4.2.6.8 and 6.1.1.4'
H H 0.0000 0.0000 'International Tables Vol C Tables 4.2.6.8 and 6.1.1.4'
N N 0.0061 0.0033 'International Tables Vol C Tables 4.2.6.8 and 6.1.1.4'
O O 0.0106 0.0060 'International Tables Vol C Tables 4.2.6.8 and 6.1.1.4'
Br Br -0.2901 2.4595 'International Tables Vol C Tables 4.2.6.8 and 6.1.1.4'

loop_
_geom_angle_atom_site_label_1
_geom_angle_atom_site_label_2
_geom_angle_atom_site_label_3
_geom_angle_site_symmetry_1
_geom_angle_site_symmetry_3
_geom_angle
_geom_angle_publ_flag
C8 N3 H3A . . 120.0 ?
C8 N3 H3B . . 120.0 ?
H3A N3 H3B . . 120.0 ?
C7 N1 N2 . . 115.2(10) ?
C8 N2 N1 . . 118.1(8) ?
C8 N2 H2B . . 121.0 ?
N1 N2 H2B . . 121.0 ?
C6 C1 C2 . . 123.1(10) ?
C6 C1 H1A . . 118.5 ?
C2 C1 H1A . . 118.5 ?
C3 C2 C1 . . 117.8(10) ?
C3 C2 H2A . . 121.1 ?
C1 C2 H2A . . 121.1 ?
C4 C3 C2 . . 119.9(10) ?
C4 C3 Br1 . . 121.5(8) ?
C2 C3 Br1 . . 118.6(8) ?
C5 C4 C3 . . 121.3(10) ?
C5 C4 H4A . . 119.4 ?
C3 C4 H4A . . 119.4 ?
C4 C5 C6 . . 121.4(11) ?
C4 C5 H5A . . 119.3 ?
C6 C5 H5A . . 119.3 ?
C1 C6 C5 . . 116.4(11) ?
C1 C6 C7 . . 121.7(9) ?
C5 C6 C7 . . 121.8(9) ?
N1 C7 C9 . . 129.3(10) ?
N1 C7 C6 . . 97.0(12) ?
C9 C7 C6 . . 109.2(13) ?
O1 C8 N3 . . 121.0(9) ?
O1 C8 N2 . . 122.1(9) ?
N3 C8 N2 . . 116.9(10) ?
C7 C9 H9A . . 109.5 ?
C7 C9 H9B . . 109.5 ?
H9A C9 H9B . . 109.5 ?
C7 C9 H9C . . 109.5 ?
H9A C9 H9C . . 109.5 ?
H9B C9 H9C . . 109.5 ?

loop_
_geom_bond_atom_site_label_1
_geom_bond_atom_site_label_2
_geom_bond_site_symmetry_2
_geom_bond_distance
_geom_bond_publ_flag
Br1 C3 . 1.865(10) ?
N3 C8 . 1.344(14) ?
N3 H3A . 0.8600 ?
N3 H3B . 0.8600 ?
N1 C7 . 1.233(11) ?
N1 N2 . 1.397(9) ?
N2 C8 . 1.387(12) ?
N2 H2B . 0.8600 ?
O1 C8 . 1.232(13) ?
C1 C6 . 1.373(15) ?
C1 C2 . 1.415(16) ?
C1 H1A . 0.9300 ?
C2 C3 . 1.382(16) ?
C2 H2A . 0.9300 ?
C3 C4 . 1.378(15) ?
C4 C5 . 1.359(15) ?
C4 H4A . 0.9300 ?
C5 C6 . 1.410(15) ?
C5 H5A . 0.9300 ?
C6 C7 . 1.59(2) ?
C7 C9 . 1.496(12) ?
C9 H9A . 0.9600 ?
C9 H9B . 0.9600 ?
C9 H9C . 0.9600 ?

loop_
_geom_hbond_atom_site_label_D
_geom_hbond_atom_site_label_H
_geom_hbond_atom_site_label_A
_geom_hbond_site_symmetry_A
_geom_hbond_distance_DH
_geom_hbond_distance_HA
_geom_hbond_distance_DA
_geom_hbond_angle_DHA
_geom_hbond_publ_flag
N2 H2B O1 2_656 0.8600 2.2100 3.052(12) 168.00 yes
N3 H3A O1 2_646 0.8600 2.0300 2.885(13) 171.00 yes
C9 H9A O1 3_667 0.9600 2.5100 3.34(2) 144.00 yes

loop_
_geom_torsion_atom_site_label_1
_geom_torsion_atom_site_label_2
_geom_torsion_atom_site_label_3
_geom_torsion_atom_site_label_4
_geom_torsion_site_symmetry_1
_geom_torsion_site_symmetry_2
_geom_torsion_site_symmetry_3
_geom_torsion_site_symmetry_4
_geom_torsion
_geom_torsion_publ_flag
C7 N1 N2 C8 . . . . -176.1(14) ?
C6 C1 C2 C3 . . . . 2.4(17) ?
C1 C2 C3 C4 . . . . 0.1(15) ?
C1 C2 C3 Br1 . . . . -179.9(8) ?
C2 C3 C4 C5 . . . . -2.4(16) ?
Br1 C3 C4 C5 . . . . 177.5(9) ?
C3 C4 C5 C6 . . . . 2.4(18) ?
C2 C1 C6 C5 . . . . -2.4(17) ?
C2 C1 C6 C7 . . . . -178.7(12) ?
C4 C5 C6 C1 . . . . 0.0(17) ?
C4 C5 C6 C7 . . . . 176.3(13) ?
N2 N1 C7 C9 . . . . -20(3) ?
N2 N1 C7 C6 . . . . 101.6(13) ?
C1 C6 C7 N1 . . . . -174.6(12) ?
C5 C6 C7 N1 . . . . 9.4(17) ?
C1 C6 C7 C9 . . . . -38.6(17) ?
C5 C6 C7 C9 . . . . 145.3(12) ?
N1 N2 C8 O1 . . . . -175.3(12) ?
N1 N2 C8 N3 . . . . 3.9(16) ?

loop_
_cod_related_entry_id
_cod_related_entry_database
_cod_related_entry_code
1 ChemSpider 7899407
